data_2216471
loop_
_publ_author_name
'Yan-Bing Yin'
'Hai-Xia Yu'

_publ_section_title
;
 <i>catena</i>-Poly[[(4,7-diphenyl-1,10-phenanthroline)lead(II)]-\m-fumarato]
;
_journal_coeditor_code HB2602
_journal_issue 12
_journal_name_full 'Acta Crystallographica Section E'
_journal_page_first m2890
_journal_page_last m2890
_journal_paper_doi 10.1107/S1600536807053743
_journal_volume 63
_journal_year 2007
_chemical_formula_iupac '[Pb (C4 H2 O4) (C24 H16 N2)]'
_chemical_formula_moiety 'C28 H18 N2 O4 Pb'
_chemical_formula_sum 'C28 H18 N2 O4 Pb'
_chemical_formula_weight 653.63
_chemical_name_systematic
;
catena-Poly[[(4,7-diphenyl-1,10-phenanthroline)lead(II)]-\m-fumarato]
;
_space_group_IT_number 2
_symmetry_cell_setting triclinic
_symmetry_space_group_name_Hall '-P 1'
_symmetry_space_group_name_H-M 'P -1'
_atom_sites_solution_hydrogens geom
_atom_sites_solution_primary direct
_atom_sites_solution_secondary difmap
_audit_creation_method SHELXL-97
_cell_angle_alpha 89.35(3)
_cell_angle_beta 86.73(3)
_cell_angle_gamma 82.49(3)
_cell_formula_units_Z 2
_cell_length_a 8.3044(17)
_cell_length_b 11.021(2)
_cell_length_c 12.746(3)
_cell_measurement_reflns_used 10181
_cell_measurement_temperature 293(2)
_cell_measurement_theta_max 27.48
_cell_measurement_theta_min 3.03
_cell_volume 1154.7(4)
_computing_cell_refinement 'PROCESS-AUTO (Rigaku, 1998)'
_computing_data_collection 'PROCESS-AUTO (Rigaku, 1998)'
_computing_data_reduction 'PROCESS-AUTO (Rigaku, 1998)'
_computing_molecular_graphics 'SHELXTL-PLUS (Sheldrick, 1990)'
_computing_publication_material 'SHELXL97 (Sheldrick, 1997)'
_computing_structure_refinement 'SHELXL97 (Sheldrick, 1997)'
_computing_structure_solution 'SHELXS97 (Sheldrick, 1997)'
_diffrn_ambient_temperature 293(2)
_diffrn_detector_area_resol_mean 10.0
_diffrn_measured_fraction_theta_full 0.996
_diffrn_measured_fraction_theta_max 0.988
_diffrn_measurement_device_type 'Rigaku R-AXIS RAPID'
_diffrn_measurement_method '\w scan'
_diffrn_radiation_monochromator graphite
_diffrn_radiation_source 'rotating anode'
_diffrn_radiation_type MoK\a
_diffrn_radiation_wavelength 0.71073
_diffrn_reflns_av_R_equivalents 0.0408
_diffrn_reflns_av_sigmaI/netI 0.0537
_diffrn_reflns_limit_h_max 10
_diffrn_reflns_limit_h_min -10
_diffrn_reflns_limit_k_max 14
_diffrn_reflns_limit_k_min -14
_diffrn_reflns_limit_l_max 14
_diffrn_reflns_limit_l_min -16
_diffrn_reflns_number 11422
_diffrn_reflns_theta_full 25.00
_diffrn_reflns_theta_max 27.48
_diffrn_reflns_theta_min 3.02
_diffrn_standards_decay_% 0
_diffrn_standards_interval_count 0
_diffrn_standards_number 0
_exptl_absorpt_coefficient_mu 7.345
_exptl_absorpt_correction_T_max 0.333
_exptl_absorpt_correction_T_min 0.254
_exptl_absorpt_correction_type multi-scan
_exptl_absorpt_process_details '(ABSCOR; Higashi, 1995)'
_exptl_crystal_colour colorless
_exptl_crystal_density_diffrn 1.880
_exptl_crystal_density_method 'not measured'
_exptl_crystal_description block
_exptl_crystal_F_000 628
_exptl_crystal_size_max 0.18
_exptl_crystal_size_mid 0.16
_exptl_crystal_size_min 0.15
_refine_diff_density_max 0.769
_refine_diff_density_min -0.698
_refine_ls_extinction_method none
_refine_ls_goodness_of_fit_ref 1.062
_refine_ls_hydrogen_treatment constr
_refine_ls_matrix_type full
_refine_ls_number_parameters 316
_refine_ls_number_reflns 5231
_refine_ls_number_restraints 0
_refine_ls_restrained_S_all 1.062
_refine_ls_R_factor_all 0.0487
_refine_ls_R_factor_gt 0.0365
_refine_ls_shift/su_max 0.002
_refine_ls_shift/su_mean 0.000
_refine_ls_structure_factor_coef Fsqd
_refine_ls_weighting_details 'calc w=1/[\s^2^(Fo^2^)+(0.0096P)^2^+1.8148P] where P=(Fo^2^+2Fc^2^)/3'
_refine_ls_weighting_scheme calc
_refine_ls_wR_factor_gt 0.0579
_refine_ls_wR_factor_ref 0.0610
_reflns_number_gt 4411
_reflns_number_total 5231
_reflns_threshold_expression I>2\s(I)
_cod_data_source_file hb2602.cif
_cod_data_source_block I
_cod_database_code 2216471
_cod_database_fobs_code 2216471

loop_
_symmetry_equiv_pos_as_xyz
'x, y, z'
'-x, -y, -z'

loop_
_atom_site_type_symbol
_atom_site_label
_atom_site_fract_x
_atom_site_fract_y
_atom_site_fract_z
_atom_site_U_iso_or_equiv
_atom_site_adp_type
_atom_site_calc_flag
_atom_site_refinement_flags
_atom_site_occupancy
C C1 0.4593(6) 0.0099(5) 0.3502(4) 0.0427(12) Uani d . 1
C C2 0.4835(6) -0.0340(4) 0.4607(4) 0.0432(12) Uani d . 1
H H2 0.4744 -0.1158 0.4750 0.052 Uiso calc R 1
C C3 0.1800(6) 0.0473(4) 0.0722(4) 0.0401(12) Uani d . 1
C C4 0.0161(6) 0.0255(4) 0.0441(4) 0.0419(12) Uani d . 1
H H4 -0.0706 0.0494 0.0920 0.050 Uiso calc R 1
C C5 0.2750(6) 0.3741(4) 0.3041(4) 0.0400(12) Uani d . 1
H H5 0.2981 0.3115 0.3526 0.048 Uiso calc R 1
C C6 0.1994(7) 0.4868(4) 0.3407(4) 0.0429(12) Uani d . 1
H H6 0.1737 0.4979 0.4122 0.051 Uiso calc R 1
C C7 0.1623(6) 0.5819(4) 0.2720(4) 0.0384(11) Uani d . 1
C C8 0.2041(6) 0.5598(4) 0.1626(4) 0.0377(11) Uani d . 1
C C9 0.2769(6) 0.4420(4) 0.1324(4) 0.0342(11) Uani d . 1
C C10 0.3062(6) 0.4128(4) 0.0226(4) 0.0356(11) Uani d . 1
C C11 0.3919(7) 0.2663(4) -0.1023(4) 0.0492(14) Uani d . 1
H H11 0.4357 0.1865 -0.1197 0.059 Uiso calc R 1
C C12 0.3552(7) 0.3488(4) -0.1829(4) 0.0470(13) Uani d . 1
H H12 0.3729 0.3224 -0.2522 0.056 Uiso calc R 1
C C13 0.2933(6) 0.4686(4) -0.1631(4) 0.0382(11) Uani d . 1
C C14 0.2685(6) 0.5034(4) -0.0553(4) 0.0362(11) Uani d . 1
C C15 0.2079(7) 0.6242(4) -0.0196(4) 0.0513(15) Uani d . 1
H H15 0.1918 0.6868 -0.0690 0.062 Uiso calc R 1
C C16 0.1732(7) 0.6510(4) 0.0830(4) 0.0517(15) Uani d . 1
H H16 0.1285 0.7300 0.1022 0.062 Uiso calc R 1
C C17 0.2590(6) 0.5552(4) -0.2513(4) 0.0372(11) Uani d . 1
C C18 0.3689(6) 0.5503(5) -0.3385(4) 0.0447(13) Uani d . 1
H H18 0.4610 0.4922 -0.3403 0.054 Uiso calc R 1
C C19 0.3443(8) 0.6296(5) -0.4222(4) 0.0549(15) Uani d . 1
H H19 0.4189 0.6241 -0.4798 0.066 Uiso calc R 1
C C20 0.2103(7) 0.7165(5) -0.4208(4) 0.0511(14) Uani d . 1
H H20 0.1956 0.7715 -0.4763 0.061 Uiso calc R 1
C C21 0.0971(7) 0.7223(5) -0.3369(4) 0.0497(14) Uani d . 1
H H21 0.0047 0.7800 -0.3367 0.060 Uiso calc R 1
C C22 0.1207(6) 0.6426(4) -0.2533(4) 0.0441(12) Uani d . 1
H H22 0.0435 0.6470 -0.1972 0.053 Uiso calc R 1
C C23 0.0785(6) 0.7009(4) 0.3128(4) 0.0387(11) Uani d . 1
C C24 0.1379(7) 0.8109(4) 0.2931(4) 0.0446(13) Uani d . 1
H H24 0.2331 0.8126 0.2513 0.054 Uiso calc R 1
C C25 0.0570(8) 0.9177(5) 0.3352(5) 0.0553(16) Uani d . 1
H H25 0.0978 0.9913 0.3217 0.066 Uiso calc R 1
C C26 -0.0836(8) 0.9160(5) 0.3970(5) 0.0584(16) Uani d . 1
H H26 -0.1388 0.9888 0.4242 0.070 Uiso calc R 1
C C27 -0.1433(7) 0.8071(5) 0.4188(5) 0.0572(16) Uani d . 1
H H27 -0.2372 0.8059 0.4621 0.069 Uiso calc R 1
C C28 -0.0632(6) 0.6999(4) 0.3762(4) 0.0454(13) Uani d . 1
H H28 -0.1043 0.6264 0.3900 0.054 Uiso calc R 1
N N1 0.3158(5) 0.3512(3) 0.2036(3) 0.0363(9) Uani d . 1
N N2 0.3676(5) 0.2954(3) -0.0021(3) 0.0416(10) Uani d . 1
O O1 0.4253(6) 0.1240(3) 0.3391(3) 0.0647(12) Uani d . 1
O O2 0.4774(5) -0.0635(3) 0.2768(3) 0.0553(10) Uani d . 1
O O3 0.1859(4) 0.1193(3) 0.1493(3) 0.0448(9) Uani d . 1
O O4 0.3050(5) -0.0021(3) 0.0238(3) 0.0571(10) Uani d . 1
Pb Pb1 0.46035(2) 0.137456(17) 0.147460(15) 0.03580(6) Uani d . 1

loop_
_atom_site_aniso_label
_atom_site_aniso_U_11
_atom_site_aniso_U_22
_atom_site_aniso_U_33
_atom_site_aniso_U_12
_atom_site_aniso_U_13
_atom_site_aniso_U_23
C1 0.046(3) 0.047(3) 0.032(3) 0.007(2) -0.004(2) 0.000(2)
C2 0.049(3) 0.034(3) 0.043(3) 0.006(2) 0.000(3) 0.002(2)
C3 0.045(3) 0.037(3) 0.039(3) -0.007(2) -0.002(2) 0.001(2)
C4 0.038(3) 0.046(3) 0.041(3) -0.006(2) -0.002(2) -0.009(2)
C5 0.058(3) 0.033(2) 0.029(3) -0.005(2) -0.005(2) -0.001(2)
C6 0.059(3) 0.039(3) 0.028(3) -0.001(2) -0.001(2) -0.008(2)
C7 0.048(3) 0.031(2) 0.037(3) -0.007(2) -0.001(2) -0.006(2)
C8 0.049(3) 0.033(2) 0.030(3) -0.004(2) -0.001(2) -0.004(2)
C9 0.040(3) 0.032(2) 0.031(3) -0.004(2) -0.004(2) -0.0037(19)
C10 0.043(3) 0.033(2) 0.031(3) -0.005(2) -0.003(2) -0.0052(19)
C11 0.075(4) 0.034(3) 0.035(3) 0.005(3) 0.002(3) -0.006(2)
C12 0.069(4) 0.043(3) 0.027(3) -0.002(3) 0.002(3) -0.008(2)
C13 0.045(3) 0.036(2) 0.034(3) -0.006(2) -0.001(2) -0.001(2)
C14 0.046(3) 0.033(2) 0.029(3) -0.003(2) 0.000(2) -0.0039(19)
C15 0.084(4) 0.033(3) 0.034(3) 0.001(3) 0.003(3) 0.001(2)
C16 0.082(4) 0.029(2) 0.041(3) 0.003(3) -0.007(3) -0.002(2)
C17 0.045(3) 0.039(3) 0.030(3) -0.012(2) -0.003(2) -0.003(2)
C18 0.046(3) 0.052(3) 0.034(3) -0.003(2) 0.004(2) -0.003(2)
C19 0.069(4) 0.064(4) 0.033(3) -0.015(3) 0.005(3) -0.002(3)
C20 0.073(4) 0.049(3) 0.034(3) -0.015(3) -0.009(3) 0.005(2)
C21 0.054(4) 0.046(3) 0.048(4) -0.001(3) -0.010(3) 0.005(2)
C22 0.046(3) 0.046(3) 0.039(3) 0.000(2) -0.002(2) -0.005(2)
C23 0.050(3) 0.039(3) 0.026(3) -0.001(2) -0.004(2) -0.008(2)
C24 0.064(4) 0.036(3) 0.034(3) -0.009(3) 0.006(3) -0.005(2)
C25 0.080(4) 0.031(3) 0.053(4) -0.003(3) 0.004(3) -0.008(2)
C26 0.071(4) 0.041(3) 0.059(4) 0.012(3) -0.001(3) -0.015(3)
C27 0.054(4) 0.055(3) 0.058(4) 0.006(3) 0.011(3) -0.004(3)
C28 0.052(3) 0.036(3) 0.049(3) -0.007(2) -0.002(3) -0.003(2)
N1 0.048(2) 0.0306(19) 0.030(2) -0.0017(18) -0.0039(18) -0.0042(16)
N2 0.058(3) 0.034(2) 0.031(2) 0.0030(19) -0.004(2) -0.0079(17)
O1 0.104(3) 0.046(2) 0.036(2) 0.020(2) -0.007(2) -0.0002(17)
O2 0.077(3) 0.045(2) 0.043(2) -0.0011(19) -0.007(2) -0.0109(17)
O3 0.050(2) 0.048(2) 0.037(2) -0.0123(17) -0.0021(17) -0.0103(16)
O4 0.043(2) 0.065(2) 0.063(3) -0.0025(19) -0.003(2) -0.022(2)
Pb1 0.03826(11) 0.03501(10) 0.03301(10) 0.00104(7) -0.00548(7) -0.00209(7)

loop_
_atom_type_symbol
_atom_type_description
_atom_type_scat_dispersion_real
_atom_type_scat_dispersion_imag
_atom_type_scat_source
C C 0.0033 0.0016 'International Tables Vol C Tables 4.2.6.8 and 6.1.1.4'
H H 0.0000 0.0000 'International Tables Vol C Tables 4.2.6.8 and 6.1.1.4'
N N 0.0061 0.0033 'International Tables Vol C Tables 4.2.6.8 and 6.1.1.4'
O O 0.0106 0.0060 'International Tables Vol C Tables 4.2.6.8 and 6.1.1.4'
Pb Pb -3.3944 10.1111 'International Tables Vol C Tables 4.2.6.8 and 6.1.1.4'

loop_
_geom_angle_atom_site_label_1
_geom_angle_atom_site_label_2
_geom_angle_atom_site_label_3
_geom_angle_site_symmetry_1
_geom_angle
_geom_angle_publ_flag
O2 C1 O1 . 124.1(5) ?
O2 C1 C2 . 120.2(4) ?
O1 C1 C2 . 115.6(4) ?
C2 C2 C1 2_656 125.3(6) ?
C2 C2 H2 2_656 117.3 ?
C1 C2 H2 . 117.3 ?
O4 C3 O3 . 121.9(5) ?
O4 C3 C4 . 121.8(5) ?
O3 C3 C4 . 116.3(4) ?
C4 C4 C3 2 124.6(6) ?
C4 C4 H4 2 117.7 ?
C3 C4 H4 . 117.7 ?
N1 C5 C6 . 123.4(4) ?
N1 C5 H5 . 118.3 ?
C6 C5 H5 . 118.3 ?
C7 C6 C5 . 120.4(5) ?
C7 C6 H6 . 119.8 ?
C5 C6 H6 . 119.8 ?
C6 C7 C8 . 117.5(4) ?
C6 C7 C23 . 119.5(4) ?
C8 C7 C23 . 123.0(4) ?
C9 C8 C16 . 118.7(4) ?
C9 C8 C7 . 118.1(4) ?
C16 C8 C7 . 123.1(4) ?
N1 C9 C8 . 122.4(4) ?
N1 C9 C10 . 117.8(4) ?
C8 C9 C10 . 119.7(4) ?
N2 C10 C14 . 122.3(4) ?
N2 C10 C9 . 117.2(4) ?
C14 C10 C9 . 120.5(4) ?
N2 C11 C12 . 123.1(5) ?
N2 C11 H11 . 118.5 ?
C12 C11 H11 . 118.5 ?
C13 C12 C11 . 121.6(5) ?
C13 C12 H12 . 119.2 ?
C11 C12 H12 . 119.2 ?
C12 C13 C14 . 116.6(4) ?
C12 C13 C17 . 120.1(4) ?
C14 C13 C17 . 123.3(4) ?
C10 C14 C13 . 118.4(4) ?
C10 C14 C15 . 117.1(4) ?
C13 C14 C15 . 124.5(4) ?
C16 C15 C14 . 122.6(5) ?
C16 C15 H15 . 118.7 ?
C14 C15 H15 . 118.7 ?
C15 C16 C8 . 121.0(5) ?
C15 C16 H16 . 119.5 ?
C8 C16 H16 . 119.5 ?
C18 C17 C22 . 117.1(5) ?
C18 C17 C13 . 119.0(5) ?
C22 C17 C13 . 123.8(4) ?
C19 C18 C17 . 121.5(5) ?
C19 C18 H18 . 119.2 ?
C17 C18 H18 . 119.2 ?
C20 C19 C18 . 120.1(5) ?
C20 C19 H19 . 119.9 ?
C18 C19 H19 . 119.9 ?
C19 C20 C21 . 120.0(5) ?
C19 C20 H20 . 120.0 ?
C21 C20 H20 . 120.0 ?
C20 C21 C22 . 120.1(5) ?
C20 C21 H21 . 120.0 ?
C22 C21 H21 . 120.0 ?
C21 C22 C17 . 121.1(5) ?
C21 C22 H22 . 119.4 ?
C17 C22 H22 . 119.4 ?
C24 C23 C28 . 119.1(4) ?
C24 C23 C7 . 123.0(5) ?
C28 C23 C7 . 117.9(4) ?
C25 C24 C23 . 120.3(5) ?
C25 C24 H24 . 119.8 ?
C23 C24 H24 . 119.8 ?
C26 C25 C24 . 120.3(5) ?
C26 C25 H25 . 119.9 ?
C24 C25 H25 . 119.9 ?
C25 C26 C27 . 120.2(5) ?
C25 C26 H26 . 119.9 ?
C27 C26 H26 . 119.9 ?
C26 C27 C28 . 119.7(5) ?
C26 C27 H27 . 120.2 ?
C28 C27 H27 . 120.2 ?
C27 C28 C23 . 120.4(5) ?
C27 C28 H28 . 119.8 ?
C23 C28 H28 . 119.8 ?
C5 N1 C9 . 118.1(4) ?
C5 N1 Pb1 . 119.9(3) ?
C9 N1 Pb1 . 122.0(3) ?
C11 N2 C10 . 118.1(4) ?
C11 N2 Pb1 . 121.4(3) ?
C10 N2 Pb1 . 120.3(3) ?
C1 O1 Pb1 . 99.2(3) ?
C1 O2 Pb1 . 86.1(3) ?
C3 O3 Pb1 . 102.0(3) ?
C3 O4 Pb1 . 84.5(3) ?
O3 Pb1 O1 . 85.17(14) n
O3 Pb1 N1 . 75.35(12) n
O1 Pb1 N1 . 75.70(12) n
O3 Pb1 N2 . 79.49(13) n
O1 Pb1 N2 . 137.38(12) n
N1 Pb1 N2 . 62.03(12) n
O3 Pb1 O4 . 51.31(11) n
O1 Pb1 O4 . 120.44(14) n
N1 Pb1 O4 . 118.64(12) n
N2 Pb1 O4 . 78.77(12) n
O3 Pb1 O2 . 84.60(12) n
O1 Pb1 O2 . 49.85(11) n
N1 Pb1 O2 . 123.32(11) n
N2 Pb1 O2 . 161.17(12) n
O4 Pb1 O2 . 83.44(12) n

loop_
_geom_bond_atom_site_label_1
_geom_bond_atom_site_label_2
_geom_bond_site_symmetry_2
_geom_bond_distance
_geom_bond_publ_flag
C1 O2 . 1.234(6) ?
C1 O1 . 1.260(6) ?
C1 C2 . 1.499(7) ?
C2 C2 2_656 1.321(10) ?
C2 H2 . 0.9300 ?
C3 O4 . 1.242(6) ?
C3 O3 . 1.277(6) ?
C3 C4 . 1.477(7) ?
C4 C4 2 1.319(10) ?
C4 H4 . 0.9300 ?
C5 N1 . 1.324(6) ?
C5 C6 . 1.390(6) ?
C5 H5 . 0.9300 ?
C6 C7 . 1.373(7) ?
C6 H6 . 0.9300 ?
C7 C8 . 1.433(6) ?
C7 C23 . 1.487(6) ?
C8 C9 . 1.407(6) ?
C8 C16 . 1.430(7) ?
C9 N1 . 1.363(6) ?
C9 C10 . 1.439(6) ?
C10 N2 . 1.361(6) ?
C10 C14 . 1.419(6) ?
C11 N2 . 1.318(6) ?
C11 C12 . 1.385(7) ?
C11 H11 . 0.9300 ?
C12 C13 . 1.374(6) ?
C12 H12 . 0.9300 ?
C13 C14 . 1.426(6) ?
C13 C17 . 1.483(6) ?
C14 C15 . 1.431(6) ?
C15 C16 . 1.351(7) ?
C15 H15 . 0.9300 ?
C16 H16 . 0.9300 ?
C17 C18 . 1.394(6) ?
C17 C22 . 1.400(7) ?
C18 C19 . 1.379(7) ?
C18 H18 . 0.9300 ?
C19 C20 . 1.370(8) ?
C19 H19 . 0.9300 ?
C20 C21 . 1.378(7) ?
C20 H20 . 0.9300 ?
C21 C22 . 1.380(7) ?
C21 H21 . 0.9300 ?
C22 H22 . 0.9300 ?
C23 C24 . 1.382(7) ?
C23 C28 . 1.391(7) ?
C24 C25 . 1.375(7) ?
C24 H24 . 0.9300 ?
C25 C26 . 1.373(8) ?
C25 H25 . 0.9300 ?
C26 C27 . 1.377(8) ?
C26 H26 . 0.9300 ?
C27 C28 . 1.379(7) ?
C27 H27 . 0.9300 ?
C28 H28 . 0.9300 ?
Pb1 N1 . 2.590(4) y
Pb1 N2 . 2.645(4) y
Pb1 O1 . 2.449(4) y
Pb1 O2 . 2.740(4) y
Pb1 O3 . 2.313(3) y
Pb1 O4 . 2.705(4) y
